data_4134890
loop_
_publ_author_name
'Amombo Noa, Francoise M.'
'Svensson Grape, Erik'
'Br\"ulls, Steffen M'
'Cheung, Ocean'
'Malmberg, Per'
'Inge, A. Ken'
'McKenzie, Christine J.'
'M\%artensson, Jerker'
'Ohrstrom, Lars'

_publ_section_title
;
 Metal-Organic Frameworks with Hexakis(4-carboxyphenyl)benzene -
 Extensions to Reticular Chemistry and Introducing Foldable Nets.
;
_journal_name_full 'Journal of the American Chemical Society'
_journal_paper_doi 10.1021/jacs.0c02984
_journal_year 2020
_chemical_formula_sum 'C32 H30 Bi N2 O10'
_chemical_formula_weight 811.56
_space_group_crystal_system monoclinic
_space_group_IT_number 14
_space_group_name_Hall '-P 2yn'
_space_group_name_H-M_alt 'P 1 21/n 1'
_atom_sites_solution_hydrogens geom
_audit_creation_method SHELXL-2018/3
_cell_angle_alpha 90
_cell_angle_beta 97.682(3)
_cell_angle_gamma 90
_cell_formula_units_Z 4
_cell_length_a 8.0268(2)
_cell_length_b 23.5350(6)
_cell_length_c 16.7335(5)
_cell_measurement_reflns_used 34948
_cell_measurement_temperature 293(2)
_cell_measurement_theta_max 29.395
_cell_measurement_theta_min 2.984
_cell_volume 3132.77(15)
_computing_cell_refinement 'CrysAlisPro 1.171.39.46e (Rigaku OD, 2018)'
_computing_data_collection 'CrysAlisPro 1.171.39.46e (Rigaku OD, 2018)'
_computing_data_reduction 'CrysAlisPro 1.171.39.46e (Rigaku OD, 2018)'
_computing_structure_refinement 'SHELXL-2018/3 (Sheldrick, 2018)'
_computing_structure_solution 'SHELXT 2018/2 (Sheldrick, 2018)'
_diffrn_ambient_temperature 293(2)
_diffrn_measured_fraction_theta_full 0.998
_diffrn_measured_fraction_theta_max 0.867
_diffrn_measurement_device_type 'Xcalibur, Eos'
_diffrn_measurement_method \w-scan
_diffrn_radiation_type MoK\a
_diffrn_radiation_wavelength 0.71073
_diffrn_reflns_av_R_equivalents 0.0861
_diffrn_reflns_av_unetI/netI 0.0814
_diffrn_reflns_Laue_measured_fraction_full 0.998
_diffrn_reflns_Laue_measured_fraction_max 0.867
_diffrn_reflns_limit_h_max 10
_diffrn_reflns_limit_h_min -10
_diffrn_reflns_limit_k_max 19
_diffrn_reflns_limit_k_min -32
_diffrn_reflns_limit_l_max 20
_diffrn_reflns_limit_l_min -21
_diffrn_reflns_number 34948
_diffrn_reflns_point_group_measured_fraction_full 0.998
_diffrn_reflns_point_group_measured_fraction_max 0.867
_diffrn_reflns_theta_full 25.242
_diffrn_reflns_theta_max 29.395
_diffrn_reflns_theta_min 2.984
_diffrn_source 'fine-focus sealed X-ray tube'
_exptl_absorpt_coefficient_mu 5.688
_exptl_absorpt_correction_T_max 1.00000
_exptl_absorpt_correction_T_min 0.45206
_exptl_absorpt_correction_type multi-scan
_exptl_absorpt_process_details
;
CrysAlisPro, Agilent Technologies,
Version 1.171.35.19 (release 27-10-2011 CrysAlis171 .NET)
(compiled Oct 27 2011,15:02:11)
Empirical absorption correction using spherical harmonics,
 implemented in SCALE3 ABSPACK scaling algorithm.
;
_exptl_crystal_colour colorless
_exptl_crystal_density_diffrn 1.721
_exptl_crystal_density_meas ?
_exptl_crystal_density_method 'not measured'
_exptl_crystal_description block
_exptl_crystal_F_000 1596
_refine_diff_density_max 1.555
_refine_diff_density_min -1.377
_refine_diff_density_rms 0.165
_refine_ls_extinction_method none
_refine_ls_goodness_of_fit_ref 1.058
_refine_ls_hydrogen_treatment constr
_refine_ls_matrix_type full
_refine_ls_number_parameters 412
_refine_ls_number_reflns 7481
_refine_ls_number_restraints 1
_refine_ls_restrained_S_all 1.058
_refine_ls_R_factor_all 0.0838
_refine_ls_R_factor_gt 0.0491
_refine_ls_shift/su_max 0.001
_refine_ls_shift/su_mean 0.000
_refine_ls_structure_factor_coef Fsqd
_refine_ls_weighting_details 'w=1/[\s^2^(Fo^2^)+(0.0388P)^2^+4.7197P] where P=(Fo^2^+2Fc^2^)/3'
_refine_ls_weighting_scheme calc
_refine_ls_wR_factor_gt 0.0964
_refine_ls_wR_factor_ref 0.1130
_reflns_Friedel_coverage 0.000
_reflns_number_gt 5307
_reflns_number_total 7481
_reflns_threshold_expression 'I > 2\s(I)'
_cod_data_source_file ja0c02984_si_001.cif
_cod_data_source_block C:CTH-6
_cod_depositor_comments
;
The following automatic conversions were performed:

data item '_exptl_crystal_density_meas' value 'none' was changed to
'?' -- the value is perceived as not measured.

Automatic conversion script
Id: cif_fix_values 7556 2019-12-06 15:28:31Z antanas 
;
_cod_original_sg_symbol_H-M 'P 21/n'
_cod_database_code 4134890
_shelx_shelxl_version_number 2018/3
_shelx_space_group_comment
;
The symmetry employed for this shelxl refinement is uniquely defined
by the following loop, which should always be used as a source of
symmetry information in preference to the above space-group names.
They are only intended as comments.
;

loop_
_space_group_symop_operation_xyz
'x, y, z'
'-x+1/2, y+1/2, -z+1/2'
'-x, -y, -z'
'x-1/2, -y-1/2, z-1/2'

loop_
_atom_site_label
_atom_site_type_symbol
_atom_site_fract_x
_atom_site_fract_y
_atom_site_fract_z
_atom_site_U_iso_or_equiv
_atom_site_adp_type
_atom_site_occupancy
_atom_site_site_symmetry_order
_atom_site_calc_flag
_atom_site_refinement_flags_posn
_atom_site_refinement_flags_adp
_atom_site_refinement_flags_occupancy
_atom_site_disorder_assembly
_atom_site_disorder_group
Bi1 Bi 0.14624(3) 0.30895(2) 0.47471(2) 0.02838(9) Uani 1 1 d . . . . .
O002 O 0.2944(6) 0.3475(2) 0.5825(3) 0.0475(13) Uani 1 1 d . . . . .
O003 O 1.1267(6) 0.7558(2) 0.9977(4) 0.0554(15) Uani 1 1 d . . . . .
O004 O 0.0543(7) 0.3930(2) 0.5773(3) 0.0592(15) Uani 1 1 d . . . . .
C005 C 0.5541(8) 0.5219(3) 0.9296(4) 0.0270(13) Uani 1 1 d . . . . .
O006 O 0.6698(7) 0.6551(3) 0.6026(3) 0.074(2) Uani 1 1 d . . . . .
O007 O 1.3031(8) 0.6962(2) 1.0596(5) 0.084(2) Uani 1 1 d . . . . .
C008 C 0.4339(8) 0.4783(2) 0.9245(4) 0.0276(13) Uani 1 1 d . . . . .
C009 C 1.1614(9) 0.7074(3) 1.0279(4) 0.0385(17) Uani 1 1 d . . . . .
O00A O -0.2249(9) 0.3382(3) 0.4277(4) 0.087(2) Uani 1 1 d . . . . .
C00B C 0.6202(8) 0.5437(2) 1.0051(4) 0.0287(14) Uani 1 1 d . . . . .
O00C O 0.8584(10) 0.5906(3) 0.6012(4) 0.086(2) Uani 1 1 d . . . . .
C00D C 0.1925(10) 0.3818(3) 0.6114(4) 0.0379(16) Uani 1 1 d . . . . .
C00F C 0.3683(8) 0.4531(3) 0.8441(4) 0.0282(14) Uani 1 1 d . . . . .
C00G C 1.0196(8) 0.6654(3) 1.0215(4) 0.0327(15) Uani 1 1 d . . . . .
C00H C 0.2564(8) 0.4066(3) 0.6932(4) 0.0305(14) Uani 1 1 d . . . . .
C00I C 0.6066(8) 0.5453(3) 0.8534(4) 0.0275(13) Uani 1 1 d . . . . .
N00J N -0.3033(9) 0.4140(3) 0.4959(5) 0.066(2) Uani 1 1 d . . . . .
C00L C 0.7574(8) 0.5872(3) 1.0117(4) 0.0315(15) Uani 1 1 d . . . . .
C00M C 0.3867(9) 0.3814(3) 0.7428(4) 0.0400(17) Uani 1 1 d . . . . .
H00M H 0.439047 0.349212 0.725580 0.048 Uiso 1 1 calc R U . . .
C00N C 0.9211(9) 0.5704(3) 1.0321(4) 0.0421(17) Uani 1 1 d . . . . .
H00N H 0.944569 0.532263 1.042521 0.051 Uiso 1 1 calc R U . . .
C00O C 0.6923(9) 0.5869(3) 0.7087(4) 0.0414(17) Uani 1 1 d . . . . .
C00P C 0.7452(11) 0.6114(4) 0.6315(5) 0.053(2) Uani 1 1 d . . . . .
C00Q C 0.1843(9) 0.4551(3) 0.7192(4) 0.0452(18) Uani 1 1 d . . . . .
H00Q H 0.095595 0.472181 0.686473 0.054 Uiso 1 1 calc R U . . .
C00R C 0.8567(9) 0.6834(3) 1.0040(5) 0.0405(18) Uani 1 1 d . . . . .
H00R H 0.834106 0.721939 0.996299 0.049 Uiso 1 1 calc R U . . .
C00S C 0.4395(9) 0.4040(3) 0.8186(4) 0.0436(18) Uani 1 1 d . . . . .
H00S H 0.524025 0.385884 0.852643 0.052 Uiso 1 1 calc R U . . .
C00T C 0.2419(9) 0.4787(3) 0.7935(4) 0.0416(17) Uani 1 1 d . . . . .
H00T H 0.194351 0.512234 0.809317 0.050 Uiso 1 1 calc R U . . .
C00U C 1.0523(9) 0.6091(3) 1.0374(5) 0.0448(18) Uani 1 1 d . . . . .
H00U H 1.162431 0.596852 1.051713 0.054 Uiso 1 1 calc R U . . .
C00V C -0.2985(12) 0.3603(5) 0.4818(6) 0.070(3) Uani 1 1 d . . . . .
H00V H -0.353246 0.336163 0.513820 0.084 Uiso 1 1 calc R U . . .
C00W C 0.7281(10) 0.5195(3) 0.8163(5) 0.050(2) Uani 1 1 d . . . . .
H00W H 0.781734 0.487261 0.839259 0.061 Uiso 1 1 calc R U . . .
C00X C 0.7733(11) 0.5410(3) 0.7438(5) 0.055(2) Uani 1 1 d . . . . .
H00X H 0.858569 0.523702 0.719996 0.066 Uiso 1 1 calc R U . . .
C00Y C 0.7233(9) 0.6444(3) 0.9975(4) 0.0403(17) Uani 1 1 d . . . . .
H00Y H 0.613097 0.656770 0.983895 0.048 Uiso 1 1 calc R U . . .
C010 C 0.5677(10) 0.6122(4) 0.7437(5) 0.060(2) Uani 1 1 d . . . . .
H010 H 0.510266 0.643212 0.718972 0.072 Uiso 1 1 calc R U . . .
O011 O -0.1704(13) 0.3595(6) 0.2803(5) 0.151(4) Uani 1 1 d . . . . .
H011 H -0.165493 0.361109 0.336053 0.181 Uiso 1 1 calc R U . . .
C012 C 0.5262(11) 0.5916(3) 0.8166(5) 0.058(2) Uani 1 1 d . . . . .
H012 H 0.442502 0.609568 0.840686 0.070 Uiso 1 1 calc R U . . .
C014 C -0.2324(14) 0.4544(4) 0.4459(8) 0.107(4) Uani 1 1 d . . . . .
H1 H -0.195611 0.486089 0.476403 0.161 Uiso 1 1 calc R U . . .
H2 H -0.313566 0.465288 0.403737 0.161 Uiso 1 1 calc R U . . .
H3 H -0.141994 0.437936 0.425050 0.161 Uiso 1 1 calc R U . . .
C017 C -0.0339(19) 0.3290(8) 0.1740(7) 0.166(7) Uani 1 1 d . . . . .
H01G H 0.047878 0.356186 0.168372 0.249 Uiso 1 1 calc R U . . .
H01H H -0.135980 0.340565 0.145782 0.249 Uiso 1 1 calc R U . . .
H01I H -0.002382 0.294462 0.153691 0.249 Uiso 1 1 calc R U . . .
C018 C -0.3764(15) 0.4343(5) 0.5652(8) 0.117(5) Uani 1 1 d . . . . .
H01J H -0.420947 0.403820 0.590708 0.176 Uiso 1 1 calc R U . . .
H01K H -0.461375 0.460229 0.548433 0.176 Uiso 1 1 calc R U . . .
H01L H -0.293798 0.451938 0.601089 0.176 Uiso 1 1 calc R U . . .
C1 C -0.0518(16) 0.3225(7) 0.2604(8) 0.101(4) Uani 1 1 d . . . . .
O13 O 0.0276(13) 0.2918(4) 0.3082(5) 0.109(3) Uani 1 1 d . . . . .
O1 O 0.0183(11) 0.2581(3) 0.5894(4) 0.097(3) Uani 1 1 d . . . . .
C3 C 0.0673(18) 0.2607(4) 0.6585(7) 0.098(4) Uani 1 1 d . . . . .
H3A H 0.180819 0.252255 0.672035 0.118 Uiso 1 1 calc R U . . .
N1 N -0.0107(14) 0.2733(4) 0.7191(5) 0.095(3) Uani 1 1 d D . . . .
C2 C 0.077(2) 0.2742(6) 0.7995(7) 0.139(6) Uani 1 1 d . . . . .
H2A H 0.029977 0.247299 0.830628 0.208 Uiso 1 1 calc R U . . .
H2B H 0.066790 0.310111 0.821681 0.208 Uiso 1 1 calc R U . . .
H2C H 0.189446 0.265907 0.798347 0.208 Uiso 1 1 calc R U . . .
C4 C -0.1849(16) 0.2913(10) 0.7076(13) 0.238(12) Uani 1 1 d D . . . .
H4A H -0.219521 0.297542 0.653055 0.357 Uiso 1 1 calc R U . . .
H4B H -0.195601 0.324704 0.736135 0.357 Uiso 1 1 calc R U . . .
H4C H -0.251275 0.263133 0.726310 0.357 Uiso 1 1 calc R U . . .

loop_
_atom_site_aniso_label
_atom_site_aniso_U_11
_atom_site_aniso_U_22
_atom_site_aniso_U_33
_atom_site_aniso_U_23
_atom_site_aniso_U_13
_atom_site_aniso_U_12
Bi1 0.03304(14) 0.03247(16) 0.01960(14) -0.00098(10) 0.00344(9) 0.00325(10)
O002 0.048(3) 0.068(4) 0.026(3) -0.025(2) 0.003(2) -0.003(2)
O003 0.046(3) 0.038(3) 0.080(4) 0.015(3) -0.001(3) -0.014(2)
O004 0.064(4) 0.073(4) 0.034(3) -0.020(3) -0.017(3) 0.017(3)
C005 0.033(3) 0.029(3) 0.019(3) 0.001(3) 0.005(3) -0.007(3)
O006 0.055(4) 0.128(6) 0.041(4) 0.047(4) 0.008(3) -0.008(4)
O007 0.047(4) 0.064(4) 0.133(7) 0.033(4) -0.023(4) -0.021(3)
C008 0.038(3) 0.024(3) 0.020(3) -0.006(3) 0.002(3) -0.001(3)
C009 0.047(5) 0.039(4) 0.028(4) -0.002(3) 0.001(3) -0.014(3)
O00A 0.077(5) 0.111(5) 0.075(5) -0.010(4) 0.015(4) 0.016(4)
C00B 0.045(4) 0.023(3) 0.018(3) -0.004(3) 0.006(3) -0.006(3)
O00C 0.121(6) 0.087(5) 0.064(4) 0.001(4) 0.060(5) -0.013(4)
C00D 0.057(5) 0.039(4) 0.017(4) -0.003(3) 0.001(3) -0.007(3)
C00F 0.037(3) 0.029(3) 0.019(3) -0.001(3) 0.005(3) -0.008(3)
C00G 0.043(4) 0.029(4) 0.025(4) 0.001(3) 0.000(3) -0.009(3)
C00H 0.035(4) 0.037(4) 0.019(3) -0.009(3) 0.001(3) -0.004(3)
C00I 0.034(3) 0.030(4) 0.019(3) -0.002(3) 0.004(3) -0.005(3)
N00J 0.063(5) 0.066(5) 0.071(6) 0.003(4) 0.017(4) 0.014(4)
C00L 0.048(4) 0.027(4) 0.019(3) -0.002(3) 0.006(3) -0.013(3)
C00M 0.045(4) 0.040(4) 0.032(4) -0.016(3) -0.004(3) 0.008(3)
C00N 0.042(4) 0.025(4) 0.058(5) 0.006(3) 0.004(3) 0.001(3)
C00O 0.049(4) 0.057(5) 0.017(4) 0.008(3) 0.001(3) -0.006(3)
C00P 0.053(5) 0.072(6) 0.033(5) 0.010(4) 0.008(4) -0.014(4)
C00Q 0.059(5) 0.047(5) 0.026(4) -0.007(3) -0.009(3) 0.013(4)
C00R 0.050(5) 0.028(4) 0.042(5) 0.006(3) 0.003(4) -0.010(3)
C00S 0.045(4) 0.052(5) 0.030(4) -0.006(3) -0.009(3) 0.003(3)
C00T 0.054(5) 0.040(4) 0.029(4) -0.010(3) -0.001(3) 0.009(3)
C00U 0.035(4) 0.041(4) 0.056(5) 0.004(4) 0.000(3) -0.001(3)
C00V 0.060(6) 0.085(8) 0.062(7) 0.000(5) 0.001(5) 0.012(5)
C00W 0.067(5) 0.045(5) 0.043(5) 0.017(4) 0.023(4) 0.012(4)
C00X 0.070(6) 0.053(5) 0.048(5) 0.005(4) 0.032(4) 0.004(4)
C00Y 0.046(4) 0.030(4) 0.044(5) 0.001(3) 0.003(3) -0.011(3)
C010 0.054(5) 0.084(6) 0.045(5) 0.029(5) 0.015(4) 0.016(4)
O011 0.115(8) 0.272(13) 0.061(6) 0.011(8) -0.003(6) 0.057(8)
C012 0.065(5) 0.068(6) 0.047(5) 0.025(4) 0.029(4) 0.020(4)
C014 0.090(8) 0.092(8) 0.146(12) 0.048(8) 0.040(8) 0.022(6)
C017 0.131(13) 0.32(2) 0.044(8) -0.038(11) 0.019(8) -0.039(13)
C018 0.120(11) 0.127(10) 0.117(11) -0.015(9) 0.065(9) 0.024(8)
C1 0.069(8) 0.164(13) 0.071(9) -0.039(9) 0.013(7) -0.019(8)
O13 0.144(8) 0.130(7) 0.055(5) -0.014(5) 0.016(5) 0.014(6)
O1 0.157(7) 0.095(5) 0.041(4) -0.003(4) 0.026(5) -0.061(5)
C3 0.167(12) 0.078(8) 0.055(7) -0.011(6) 0.035(8) -0.030(7)
N1 0.159(10) 0.096(7) 0.039(5) 0.002(4) 0.042(6) -0.037(6)
C2 0.233(18) 0.134(12) 0.055(8) -0.015(8) 0.041(10) -0.047(11)
C4 0.113(15) 0.40(3) 0.21(2) 0.11(2) 0.045(16) 0.033(18)

loop_
_atom_type_symbol
_atom_type_description
_atom_type_scat_dispersion_real
_atom_type_scat_dispersion_imag
_atom_type_scat_source
C C 0.0033 0.0016 'International Tables Vol C Tables 4.2.6.8 and 6.1.1.4'
H H 0.0000 0.0000 'International Tables Vol C Tables 4.2.6.8 and 6.1.1.4'
N N 0.0061 0.0033 'International Tables Vol C Tables 4.2.6.8 and 6.1.1.4'
O O 0.0106 0.0060 'International Tables Vol C Tables 4.2.6.8 and 6.1.1.4'
Bi Bi -4.1077 10.2566 'International Tables Vol C Tables 4.2.6.8 and 6.1.1.4'

loop_
_geom_angle_atom_site_label_1
_geom_angle_atom_site_label_2
_geom_angle_atom_site_label_3
_geom_angle
_geom_angle_site_symmetry_1
_geom_angle_site_symmetry_3
_geom_angle_publ_flag
O003 Bi1 O002 73.92(19) 2_646 . ?
O003 Bi1 O006 75.3(2) 2_646 3_666 ?
O002 Bi1 O006 89.5(2) . 3_666 ?
O003 Bi1 O1 88.9(3) 2_646 . ?
O002 Bi1 O1 79.0(2) . . ?
O006 Bi1 O1 162.7(3) 3_666 . ?
O003 Bi1 O00C 123.9(2) 2_646 3_666 ?
O002 Bi1 O00C 89.8(2) . 3_666 ?
O006 Bi1 O00C 50.6(2) 3_666 3_666 ?
O1 Bi1 O00C 141.0(2) . 3_666 ?
O003 Bi1 O007 50.05(18) 2_646 2_646 ?
O002 Bi1 O007 119.0(2) . 2_646 ?
O006 Bi1 O007 96.6(3) 3_666 2_646 ?
O1 Bi1 O007 78.1(3) . 2_646 ?
O00C Bi1 O007 138.0(2) 3_666 2_646 ?
O003 Bi1 C00P 101.2(2) 2_646 3_666 ?
O002 Bi1 C00P 93.7(2) . 3_666 ?
O006 Bi1 C00P 26.0(2) 3_666 3_666 ?
O1 Bi1 C00P 165.4(3) . 3_666 ?
O00C Bi1 C00P 25.2(2) 3_666 3_666 ?
O007 Bi1 C00P 116.4(3) 2_646 3_666 ?
O003 Bi1 C009 25.0(2) 2_646 2_646 ?
O002 Bi1 C009 97.0(2) . 2_646 ?
O006 Bi1 C009 84.7(2) 3_666 2_646 ?
O1 Bi1 C009 83.9(2) . 2_646 ?
O00C Bi1 C009 134.9(2) 3_666 2_646 ?
O007 Bi1 C009 25.05(18) 2_646 2_646 ?
C00P Bi1 C009 109.7(2) 3_666 2_646 ?
O003 Bi1 O13 106.5(2) 2_646 . ?
O002 Bi1 O13 157.8(2) . . ?
O006 Bi1 O13 69.6(3) 3_666 . ?
O1 Bi1 O13 123.1(3) . . ?
O00C Bi1 O13 71.3(2) 3_666 . ?
O007 Bi1 O13 72.5(3) 2_646 . ?
C00P Bi1 O13 64.3(3) 3_666 . ?
C009 Bi1 O13 88.7(2) 2_646 . ?
C00D O002 Bi1 105.3(4) . . ?
C009 O003 Bi1 107.2(4) . 2_656 ?
C00B C005 C008 119.9(5) . . ?
C00B C005 C00I 121.1(5) . . ?
C008 C005 C00I 119.0(5) . . ?
C00P O006 Bi1 102.1(5) . 3_666 ?
C009 O007 Bi1 81.7(4) . 2_656 ?
C005 C008 C00B 120.3(6) . 3_667 ?
C005 C008 C00F 120.0(5) . . ?
C00B C008 C00F 119.6(5) 3_667 . ?
O007 C009 O003 120.9(6) . . ?
O007 C009 C00G 123.0(7) . . ?
O003 C009 C00G 116.2(7) . . ?
O007 C009 Bi1 73.2(4) . 2_656 ?
O003 C009 Bi1 47.8(3) . 2_656 ?
C00G C009 Bi1 163.5(5) . 2_656 ?
C005 C00B C008 119.8(5) . 3_667 ?
C005 C00B C00L 120.3(5) . . ?
C008 C00B C00L 119.7(5) 3_667 . ?
C00P O00C Bi1 83.0(5) . 3_666 ?
O004 C00D O002 123.2(6) . . ?
O004 C00D C00H 121.6(6) . . ?
O002 C00D C00H 115.2(6) . . ?
C00T C00F C00S 118.6(6) . . ?
C00T C00F C008 121.4(6) . . ?
C00S C00F C008 119.9(6) . . ?
C00R C00G C00U 119.6(6) . . ?
C00R C00G C009 120.4(6) . . ?
C00U C00G C009 119.9(7) . . ?
C00Q C00H C00M 118.9(6) . . ?
C00Q C00H C00D 120.0(6) . . ?
C00M C00H C00D 121.2(6) . . ?
C00W C00I C012 118.0(6) . . ?
C00W C00I C005 121.6(6) . . ?
C012 C00I C005 120.3(6) . . ?
C00V N00J C014 121.4(9) . . ?
C00V N00J C018 119.7(9) . . ?
C014 N00J C018 118.9(9) . . ?
C00N C00L C00Y 118.9(6) . . ?
C00N C00L C00B 119.5(6) . . ?
C00Y C00L C00B 121.6(6) . . ?
C00H C00M C00S 119.9(6) . . ?
C00L C00N C00U 121.5(6) . . ?
C00X C00O C010 120.0(7) . . ?
C00X C00O C00P 119.8(7) . . ?
C010 C00O C00P 120.2(7) . . ?
O00C C00P O006 121.4(8) . . ?
O00C C00P C00O 121.0(8) . . ?
O006 C00P C00O 117.5(8) . . ?
O00C C00P Bi1 71.8(5) . 3_666 ?
O006 C00P Bi1 51.8(4) . 3_666 ?
C00O C00P Bi1 159.3(6) . 3_666 ?
C00H C00Q C00T 120.9(7) . . ?
C00G C00R C00Y 120.8(6) . . ?
C00F C00S C00M 121.0(7) . . ?
C00F C00T C00Q 120.6(6) . . ?
C00G C00U C00N 119.9(7) . . ?
O00A C00V N00J 124.5(10) . . ?
C00I C00W C00X 121.0(7) . . ?
C00O C00X C00W 119.8(7) . . ?
C00L C00Y C00R 119.3(7) . . ?
C00O C010 C012 120.0(7) . . ?
C00I C012 C010 121.1(7) . . ?
O13 C1 O011 123.3(12) . . ?
O13 C1 C017 127.1(14) . . ?
O011 C1 C017 109.5(14) . . ?
C1 O13 Bi1 130.3(9) . . ?
C3 O1 Bi1 126.4(8) . . ?
O1 C3 N1 130.5(15) . . ?
C3 N1 C2 120.8(12) . . ?
C3 N1 C4 121.5(14) . . ?
C2 N1 C4 117.5(13) . . ?

loop_
_geom_bond_atom_site_label_1
_geom_bond_atom_site_label_2
_geom_bond_distance
_geom_bond_site_symmetry_2
_geom_bond_publ_flag
Bi1 O003 2.207(5) 2_646 ?
Bi1 O002 2.216(5) . ?
Bi1 O006 2.253(5) 3_666 ?
Bi1 O1 2.588(6) . ?
Bi1 O00C 2.681(6) 3_666 ?
Bi1 O007 2.756(5) 2_646 ?
Bi1 C00P 2.802(8) 3_666 ?
Bi1 C009 2.848(7) 2_646 ?
Bi1 O13 2.850(9) . ?
O002 C00D 1.290(8) . ?
O003 C009 1.262(8) . ?
O004 C00D 1.207(8) . ?
C005 C00B 1.400(8) . ?
C005 C008 1.403(8) . ?
C005 C00I 1.499(8) . ?
O006 C00P 1.258(10) . ?
O007 C009 1.218(9) . ?
C008 C00B 1.409(8) 3_667 ?
C008 C00F 1.500(8) . ?
C009 C00G 1.500(9) . ?
O00A C00V 1.258(10) . ?
C00B C00L 1.497(8) . ?
O00C C00P 1.202(9) . ?
C00D C00H 1.512(9) . ?
C00F C00T 1.371(9) . ?
C00F C00S 1.381(9) . ?
C00G C00R 1.368(9) . ?
C00G C00U 1.371(9) . ?
C00H C00Q 1.378(9) . ?
C00H C00M 1.379(9) . ?
C00I C00W 1.367(9) . ?
C00I C012 1.371(9) . ?
N00J C00V 1.287(11) . ?
N00J C014 1.434(11) . ?
N00J C018 1.450(11) . ?
C00L C00N 1.370(10) . ?
C00L C00Y 1.387(9) . ?
C00M C00S 1.388(9) . ?
C00N C00U 1.386(9) . ?
C00O C00X 1.354(10) . ?
C00O C010 1.362(10) . ?
C00O C00P 1.525(9) . ?
C00Q C00T 1.384(9) . ?
C00R C00Y 1.404(9) . ?
C00W C00X 1.405(10) . ?
C010 C012 1.394(10) . ?
O011 C1 1.364(15) . ?
C017 C1 1.479(17) . ?
C1 O13 1.197(15) . ?
O1 C3 1.172(12) . ?
C3 N1 1.296(12) . ?
N1 C2 1.431(14) . ?
N1 C4 1.449(2) . ?

loop_
_geom_hbond_atom_site_label_D
_geom_hbond_atom_site_label_H
_geom_hbond_atom_site_label_A
_geom_hbond_distance_DH
_geom_hbond_distance_HA
_geom_hbond_distance_DA
_geom_hbond_angle_DHA
_geom_hbond_site_symmetry_A
_geom_hbond_publ_flag
C014 H3 O00C 0.93 2.47 3.375(13) 164.6 3_666 yes
C018 H01J O002 0.93 2.63 3.384(13) 138.6 1_455 yes
O011 H011 O00A 0.93 1.75 2.612(12) 152.5 . yes
